data_7702325
loop_
_publ_author_name
'Ryo Horikoshi'
'Tomoyuki Mochida'
'Noriko Maki'
'Sachiko Yamada'
'Hiroshi Moriyama'

_publ_section_title
;
 Coordination polymer complexes of 4,4'-Dipyridyldisulfide and AgX
 (X=PF6-, C104-,OTs-,NO3-,BF4-) with twisted rhomboid network, 2-D sheet,
 and 1-D chain structures
;
_journal_name_full 'Journal of the Chemical Society, Dalton Transactions'
_journal_page_first 28
_journal_page_last 33
_journal_paper_doi 10.1039/B106032P
_journal_year 2002
_chemical_formula_moiety 'C10 H8 Ag Cl N2 O2 S2 '
_chemical_formula_sum 'C20 H16 Ag Cl N4 O4 S4'
_chemical_formula_weight 647.93
_space_group_IT_number 15
_space_group_name_Hall '-C 2yc'
_space_group_name_H-M_alt 'C 1 2/c 1'
_symmetry_cell_setting monoclinic
_symmetry_Int_Tables_number 15
_symmetry_space_group_name_H-M 'C 1 2/c 1'
_cell_angle_alpha 90
_cell_angle_beta 92.29(2)
_cell_angle_gamma 90
_cell_formula_units_Z 4
_cell_length_a 10.739(3)
_cell_length_b 19.527(1)
_cell_length_c 11.208(1)
_cell_measurement_reflns_used 25
_cell_measurement_temperature 296.2
_cell_measurement_theta_max 15.0
_cell_measurement_theta_min 14.8
_cell_volume 2348.4(7)
_computing_cell_refinement 'MSC/AFC Diffractometer Control'
_computing_data_collection 'MSC/AFC Diffractometer Control'
_computing_data_reduction 'teXsan Ver. 1.11'
_computing_publication_material 'teXsan Ver. 1.11'
_computing_structure_refinement 'teXsan Ver. 1.10'
_computing_structure_solution SHELXS97
_diffrn_measured_fraction_theta_full 1.0403
_diffrn_measured_fraction_theta_max 1.0403
_diffrn_measurement_device_type 'Rigaku AFC5S'
_diffrn_measurement_method \w-2\q
_diffrn_radiation_type 'Mo K\a'
_diffrn_radiation_wavelength 0.7107
_diffrn_reflns_av_R_equivalents 0.040
_diffrn_reflns_limit_h_max 13
_diffrn_reflns_limit_h_min 0
_diffrn_reflns_limit_k_max 25
_diffrn_reflns_limit_k_min 0
_diffrn_reflns_limit_l_max 14
_diffrn_reflns_limit_l_min -14
_diffrn_reflns_number 2929
_diffrn_reflns_theta_full 27.50
_diffrn_reflns_theta_max 27.50
_diffrn_standards_decay_% 0.65
_diffrn_standards_interval_count 300
_diffrn_standards_number 3
_exptl_absorpt_coefficient_mu 1.362
_exptl_absorpt_correction_T_max 1.000
_exptl_absorpt_correction_T_min 0.952
_exptl_absorpt_correction_type psi-scan
_exptl_absorpt_process_details '(North, Phillips & Mathews, 1968)'
_exptl_crystal_colour colorless
_exptl_crystal_density_diffrn 1.832
_exptl_crystal_density_method 'not measured'
_exptl_crystal_description prismatic
_exptl_crystal_size_max 0.500
_exptl_crystal_size_mid 0.500
_exptl_crystal_size_min 0.300
_refine_diff_density_max 0.60
_refine_diff_density_min -0.72
_refine_ls_extinction_method none
_refine_ls_goodness_of_fit_ref 1.530
_refine_ls_hydrogen_treatment noref
_refine_ls_number_parameters 155
_refine_ls_number_reflns 2847
_refine_ls_R_factor_gt 0.0298
_refine_ls_shift/su_max 0.0005
_refine_ls_structure_factor_coef Fsqd
_refine_ls_weighting_details 'w = 1/[\s^2^(Fo^2^) + (0.05000(Max(Fo^2^,0) + 2Fc^2^)/3)^2^]'
_refine_ls_weighting_scheme calc
_refine_ls_wR_factor_ref 0.1059
_reflns_number_gt 2554
_reflns_number_total 2816
_reflns_threshold_expression F^2^>2.0\s(F^2^)
_cod_data_source_file b106032p.cif
_cod_data_source_block compound_2
_cod_original_formula_sum 'C20 H16 Ag Cl N4 O4 S4 '
_cod_database_code 7702325

loop_
_symmetry_equiv_pos_as_xyz
x,y,z
-x,y,1/2-z
-x,-y,-z
x,-y,1/2+z
1/2+x,1/2+y,z
1/2-x,1/2+y,1/2-z
1/2-x,1/2-y,-z
1/2+x,1/2-y,1/2+z

loop_
_atom_site_label
_atom_site_type_symbol
_atom_site_fract_x
_atom_site_fract_y
_atom_site_fract_z
_atom_site_U_iso_or_equiv
_atom_site_adp_type
_atom_site_occupancy
_atom_site_calc_flag
_atom_site_refinement_flags
_atom_site_disorder_assembly
_atom_site_disorder_group
Ag(1) Ag 0.0000 0.29506(1) 0.2500 0.01860(9) Uani 1.00 d S . .
Cl(1) Cl 0.0000 0.36787(5) -0.2500 0.0161(2) Uani 1.00 d S . .
S(1) S 0.38619(7) 0.48147(4) 0.62535(6) 0.0158(2) Uani 1.00 d . . .
S(2) S 0.30037(7) 0.56990(4) 0.67125(6) 0.0172(2) Uani 1.00 d . . .
O(1) O 0.0558(3) 0.4089(2) -0.1567(3) 0.0494(8) Uani 1.00 d . . .
O(2) O 0.0948(2) 0.3250(1) -0.2992(2) 0.0278(6) Uani 1.00 d . . .
N(1) N 0.4058(2) 0.7252(1) 0.3871(2) 0.0150(5) Uani 1.00 d . . .
N(2) N 0.1270(2) 0.3573(1) 0.3769(2) 0.0152(6) Uani 1.00 d . . .
C(1) C 0.2357(3) 0.3329(1) 0.4232(2) 0.0166(6) Uani 1.00 d . . .
C(2) C 0.3134(3) 0.3699(1) 0.4993(2) 0.0157(6) Uani 1.00 d . . .
C(3) C 0.2800(3) 0.4366(1) 0.5301(2) 0.0134(6) Uani 1.00 d . . .
C(4) C 0.1683(3) 0.4624(1) 0.4829(2) 0.0136(6) Uani 1.00 d . . .
C(5) C 0.0961(3) 0.4212(1) 0.4075(2) 0.0155(6) Uani 1.00 d . . .
C(6) C 0.3687(2) 0.6616(1) 0.3563(2) 0.0145(6) Uani 1.00 d . . .
C(7) C 0.3384(3) 0.6118(1) 0.4376(2) 0.0152(6) Uani 1.00 d . . .
C(8) C 0.3437(2) 0.6286(1) 0.5585(2) 0.0143(6) Uani 1.00 d . . .
C(9) C 0.3791(3) 0.6944(1) 0.5923(2) 0.0153(6) Uani 1.00 d . . .
C(10) C 0.4098(3) 0.7408(1) 0.5041(3) 0.0150(6) Uani 1.00 d . . .
H(1) H 0.2598 0.2877 0.4023 0.0760 Uiso 1.00 calc . . .
H(2) H 0.3889 0.3504 0.5307 0.0760 Uiso 1.00 calc . . .
H(3) H 0.1417 0.5077 0.5020 0.0760 Uiso 1.00 calc . . .
H(4) H 0.0197 0.4394 0.3755 0.0760 Uiso 1.00 calc . . .
H(5) H 0.3631 0.6503 0.2731 0.0760 Uiso 1.00 calc . . .
H(6) H 0.3144 0.5671 0.4121 0.0760 Uiso 1.00 calc . . .
H(7) H 0.3819 0.7076 0.6736 0.0760 Uiso 1.00 calc . . .
H(8) H 0.4349 0.7858 0.5278 0.0760 Uiso 1.00 calc . . .

loop_
_atom_site_aniso_label
_atom_site_aniso_U_11
_atom_site_aniso_U_22
_atom_site_aniso_U_33
_atom_site_aniso_U_12
_atom_site_aniso_U_13
_atom_site_aniso_U_23
Ag(1) 0.0271(2) 0.0126(2) 0.0157(2) 0.0000 -0.0040(1) 0.0000
Cl(1) 0.0146(4) 0.0158(4) 0.0177(4) 0.0000 -0.0023(3) 0.0000
S(1) 0.0154(3) 0.0162(3) 0.0154(3) -0.0014(3) -0.0037(3) 0.0010(2)
S(2) 0.0221(4) 0.0173(3) 0.0127(3) -0.0036(3) 0.0046(3) -0.0027(2)
O(1) 0.028(1) 0.058(2) 0.061(2) -0.006(1) -0.002(1) -0.046(2)
O(2) 0.023(1) 0.031(1) 0.030(1) 0.0031(10) 0.0056(10) -0.0091(10)
N(1) 0.014(1) 0.013(1) 0.018(1) -0.0007(9) -0.0001(9) -0.0008(9)
N(2) 0.017(1) 0.014(1) 0.015(1) -0.0032(9) 0.0022(9) 0.0010(9)
C(1) 0.022(1) 0.012(1) 0.015(1) 0.002(1) 0.004(1) 0.0026(10)
C(2) 0.016(1) 0.016(1) 0.016(1) 0.004(1) 0.001(1) 0.003(1)
C(3) 0.014(1) 0.015(1) 0.011(1) -0.002(1) 0.0028(10) 0.0015(10)
C(4) 0.012(1) 0.013(1) 0.016(1) 0.0011(10) 0.004(1) -0.0009(9)
C(5) 0.012(1) 0.019(1) 0.016(1) 0.002(1) 0.001(1) 0.0003(10)
C(6) 0.012(1) 0.017(1) 0.014(1) -0.002(1) -0.0012(10) -0.002(1)
C(7) 0.014(1) 0.014(1) 0.018(1) -0.003(1) 0.000(1) -0.003(1)
C(8) 0.010(1) 0.017(1) 0.016(1) 0.000(1) 0.0006(10) -0.0012(10)
C(9) 0.013(1) 0.018(1) 0.014(1) 0.000(1) 0.001(1) -0.005(1)
C(10) 0.016(1) 0.011(1) 0.018(1) 0.0003(10) -0.001(1) -0.0029(10)

loop_
_atom_type_symbol
_atom_type_description
_atom_type_scat_dispersion_real
_atom_type_scat_dispersion_imag
_atom_type_scat_source
C C 0.003 0.002
;International Tables for Crystallography
(1992, Vol. C, Tables 4.2.6.8 and 6.1.1.1)
;
H H 0.000 0.000
;International Tables for Crystallography
(1992, Vol. C, Table 6.1.1.2)
;
N N 0.006 0.003
;International Tables for Crystallography
(1992, Vol. C, Tables 4.2.6.8 and 6.1.1.1)
;
O O 0.011 0.006
;International Tables for Crystallography
(1992, Vol. C, Tables 4.2.6.8 and 6.1.1.1)
;
Cl Cl 0.148 0.159
;International Tables for Crystallography
(1992, Vol. C, Tables 4.2.6.8 and 6.1.1.1)
;
Ag Ag -0.897 1.101
;International Tables for Crystallography
(1992, Vol. C, Tables 4.2.6.8 and 6.1.1.1)
;
S S 0.125 0.123
;International Tables for Crystallography
(1992, Vol. C, Tables 4.2.6.8 and 6.1.1.1)
;

loop_
_geom_angle_atom_site_label_1
_geom_angle_atom_site_label_2
_geom_angle_atom_site_label_3
_geom_angle
_geom_angle_site_symmetry_1
_geom_angle_site_symmetry_2
_geom_angle_site_symmetry_3
_geom_angle_publ_flag
N(1) Ag(1) N(1) 115.6(1) . 2_555 0_555 yes
N(1) Ag(1) N(2) 99.56(8) . 5_445 0_555 yes
N(1) Ag(1) N(2) 117.47(8) . 6_545 0_555 yes
N(1) Ag(1) N(2) 117.47(8) 2_555 5_445 0_555 yes
N(1) Ag(1) N(2) 99.56(8) 2_555 6_545 0_555 yes
N(2) Ag(1) N(2) 107.8(1) 5_445 6_545 0_555 yes
O(1) Cl(1) O(1) 111.8(3) . 2_554 0_555 yes
O(1) Cl(1) O(2) 108.9(1) . . 0_555 yes
O(1) Cl(1) O(2) 109.1(2) . 2_554 0_555 yes
O(1) Cl(1) O(2) 109.1(2) 2_554 . 0_555 yes
O(1) Cl(1) O(2) 108.9(1) 2_554 2_554 0_555 yes
O(2) Cl(1) O(2) 109.1(2) . 2_554 0_555 yes
S(2) S(1) C(3) 106.65(10) . . 0_555 yes
S(1) S(2) C(8) 103.45(9) . . 0_555 yes
Ag(1) N(1) C(1) 122.6(2) . . 0_555 yes
Ag(1) N(1) C(5) 120.5(2) . . 0_555 yes
C(1) N(1) C(5) 116.9(2) . . 0_555 yes
Ag(1) N(2) C(6) 120.4(2) 5_555 . 0_555 yes
Ag(1) N(2) C(10) 121.0(2) 5_555 . 0_555 yes
C(6) N(2) C(10) 117.2(2) . . 0_555 yes
N(1) C(1) C(2) 123.3(3) . . 0_555 yes
C(1) C(2) C(3) 119.2(3) . . 0_555 yes
S(1) C(3) C(2) 116.5(2) . . 0_555 yes
S(1) C(3) C(4) 125.4(2) . . 0_555 yes
C(2) C(3) C(4) 118.1(2) . . 0_555 yes
C(3) C(4) C(5) 118.5(2) . . 0_555 yes
N(1) C(5) C(4) 124.1(3) . . 0_555 yes
N(2) C(6) C(7) 123.8(2) . . 0_555 yes
C(6) C(7) C(8) 118.4(2) . . 0_555 yes
S(2) C(8) C(7) 122.5(2) . . 0_555 yes
S(2) C(8) C(9) 118.5(2) . . 0_555 yes
C(7) C(8) C(9) 118.9(3) . . 0_555 yes
C(8) C(9) C(10) 118.6(2) . . 0_555 yes
N(2) C(10) C(9) 123.0(3) . . 0_555 yes

loop_
_geom_bond_atom_site_label_1
_geom_bond_atom_site_label_2
_geom_bond_distance
_geom_bond_site_symmetry_1
_geom_bond_site_symmetry_2
_geom_bond_publ_flag
Ag(1) N(1) 2.282(2) . . yes
Ag(1) N(1) 2.282(2) . 2_555 yes
Ag(1) N(2) 2.318(2) . 5_445 yes
Ag(1) N(2) 2.318(2) . 6_545 yes
Cl(1) O(1) 1.430(2) . . yes
Cl(1) O(1) 1.430(2) . 2_554 yes
Cl(1) O(2) 1.444(2) . . yes
Cl(1) O(2) 1.444(2) . 2_554 yes
S(1) S(2) 2.033(1) . . yes
S(1) C(3) 1.764(3) . . yes
S(2) C(8) 1.782(3) . . yes
N(1) C(1) 1.345(4) . . yes
N(1) C(5) 1.338(4) . . yes
N(2) C(6) 1.344(4) . . yes
N(2) C(10) 1.346(4) . . yes
C(1) C(2) 1.375(4) . . yes
C(2) C(3) 1.398(4) . . yes
C(3) C(4) 1.387(4) . . yes
C(4) C(5) 1.383(4) . . yes
C(6) C(7) 1.380(4) . . yes
C(7) C(8) 1.393(4) . . yes
C(8) C(9) 1.388(4) . . yes
C(9) C(10) 1.390(4) . . yes

loop_
_geom_torsion_atom_site_label_1
_geom_torsion_atom_site_label_2
_geom_torsion_atom_site_label_3
_geom_torsion_atom_site_label_4
_geom_torsion
_geom_torsion_site_symmetry_1
_geom_torsion_site_symmetry_2
_geom_torsion_site_symmetry_3
_geom_torsion_site_symmetry_4
_geom_torsion_publ_flag
Ag(1) N(1) C(1) C(2) 179.7(2) 0_555 23_1 5_555 55_5 yes
Ag(1) N(1) C(5) C(4) -179.4(2) 0_555 23_1 5_555 55_5 yes
Ag(1) N(1) C(1) C(2) 179.7(2) 0_555 23_1 5_555 55_5 yes
Ag(1) N(1) C(5) C(4) -179.4(2) 0_555 23_1 5_555 55_5 yes
S(1) S(2) C(8) C(7) 46.1(2) 0_555 23_1 5_555 55_5 yes
S(1) S(2) C(8) C(9) -136.8(2) 0_555 23_1 5_555 55_5 yes
S(1) C(3) C(2) C(1) -178.6(2) 0_555 23_1 5_555 55_5 yes
S(1) C(3) C(4) C(5) 178.8(2) 0_555 23_1 5_555 55_5 yes
S(2) S(1) C(3) C(2) -172.1(2) 0_555 23_1 5_555 55_5 yes
S(2) S(1) C(3) C(4) 8.7(3) 0_555 23_1 5_555 55_5 yes
S(2) C(8) C(7) C(6) 177.2(2) 0_555 23_1 5_555 55_5 yes
S(2) C(8) C(9) C(10) -178.4(2) 0_555 23_1 5_555 55_5 yes
N(1) Ag(1) N(1) C(1) -154.2(2) 0_555 23_1 5_555 55_5 yes
N(1) Ag(1) N(1) C(5) 24.9(2) 0_555 23_1 5_555 55_5 yes
N(1) C(1) C(2) C(3) -0.8(4) 0_555 23_1 5_555 55_5 yes
N(1) C(5) C(4) C(3) 0.2(4) 0_555 23_1 5_555 55_5 yes
N(2) Ag(1) N(2) C(6) -26.2(2) 0_555 23_1 5_555 55_5 yes
N(2) Ag(1) N(2) C(10) 139.9(2) 0_555 23_1 5_555 55_5 yes
N(2) C(6) C(7) C(8) 1.4(4) 0_555 23_1 5_555 55_5 yes
N(2) C(10) C(9) C(8) 0.7(4) 0_555 23_1 5_555 55_5 yes
C(1) N(1) C(5) C(4) -0.3(4) 0_555 23_1 5_555 55_5 yes
C(1) C(2) C(3) C(4) 0.6(4) 0_555 23_1 5_555 55_5 yes
C(2) C(1) N(1) C(5) 0.6(4) 0_555 23_1 5_555 55_5 yes
C(2) C(3) C(4) C(5) -0.3(4) 0_555 23_1 5_555 55_5 yes
C(3) S(1) S(2) C(8) -90.3(1) 0_555 23_1 5_555 55_5 yes
C(6) N(2) C(10) C(9) 0.7(4) 0_555 23_1 5_555 55_5 yes
C(6) C(7) C(8) C(9) 0.1(4) 0_555 23_1 5_555 55_5 yes
C(7) C(6) N(2) C(10) -1.8(4) 0_555 23_1 5_555 55_5 yes
C(7) C(8) C(9) C(10) -1.1(4) 0_555 23_1 5_555 55_5 yes
C(7) C(8) C(9) C(10) -1.1(4) 0_555 23_1 5_555 55_5 yes
